data_1550483
loop_
_publ_author_name
'Gokila, Govindharajan'
'Thiruvalluvar, Aravazhi Amalan'
'Ramachandra Raja, Chidambaram'

_publ_section_title
;
 Rubidium bis(2-methyllactato)borate monohydrate
;
_journal_coeditor_code WM4095
_journal_issue 1
_journal_name_full IUCrData
_journal_page_first x190039
_journal_paper_doi 10.1107/S2414314619000397
_journal_volume 4
_journal_year 2019
_chemical_formula_iupac '[Rb (C8 H12 B O6) (H2 O)]'
_chemical_formula_moiety 'C8 H14 B O7 Rb'
_chemical_formula_sum 'C8 H14 B O7 Rb'
_chemical_formula_weight 318.47
_chemical_name_common
;
Rubidium bis(2-methyllactato)borate monohydrate
;
_chemical_name_systematic
;
Poly[aqua[\m~4~-bis(2-methyllactato)borato]rubidium]
;
_space_group_crystal_system monoclinic
_space_group_IT_number 14
_space_group_name_Hall '-P 2yn'
_space_group_name_H-M_alt 'P 1 21/n 1'
_symmetry_space_group_name_Hall '-P 2yn'
_symmetry_space_group_name_H-M 'P 1 21/n 1'
_atom_sites_solution_hydrogens geom
_audit_creation_method SHELXL-2018/3
_cell_angle_alpha 90
_cell_angle_beta 92.202(2)
_cell_angle_gamma 90
_cell_formula_units_Z 4
_cell_length_a 8.3075(3)
_cell_length_b 10.4488(4)
_cell_length_c 15.5630(6)
_cell_measurement_reflns_used 9895
_cell_measurement_temperature 296(2)
_cell_measurement_theta_max 30.43
_cell_measurement_theta_min 3.13
_cell_volume 1349.92(9)
_computing_cell_refinement
;
SAINT (Bruker, 2016)
;
_computing_data_collection
;
APEX3 (Bruker, 2016)
;
_computing_data_reduction
;
SAINT (Bruker, 2016)
;
_computing_molecular_graphics
;
ORTEP-3 for Windows (Farrugia, 2012), PLATON (Spek, 2009)
;
_computing_publication_material
;
<i>SHELXL2018/3</i> (Sheldrick, 2015b), PLATON (Spek, 2009)
and publCIF (Westrip, 2010)
;
_computing_structure_refinement
;
<i>SHELXL2018/3</i> (Sheldrick, 2015b)
;
_computing_structure_solution
;
SHELXT 2014/5 (Sheldrick, 2015a)
;
_diffrn_ambient_temperature 296(2)
_diffrn_measured_fraction_theta_full 0.996
_diffrn_measured_fraction_theta_max 0.992
_diffrn_measurement_device_type 'Bruker Kappa APEX3 CMOS diffractometer'
_diffrn_measurement_method '\w and \f scan'
_diffrn_radiation_monochromator graphite
_diffrn_radiation_source 'fine-focus sealed tube'
_diffrn_radiation_type MoK\a
_diffrn_radiation_wavelength 0.71073
_diffrn_reflns_av_R_equivalents 0.0618
_diffrn_reflns_av_unetI/netI 0.0484
_diffrn_reflns_limit_h_max 12
_diffrn_reflns_limit_h_min -10
_diffrn_reflns_limit_k_max 15
_diffrn_reflns_limit_k_min -15
_diffrn_reflns_limit_l_max 23
_diffrn_reflns_limit_l_min -23
_diffrn_reflns_number 39188
_diffrn_reflns_theta_full 25.242
_diffrn_reflns_theta_max 32.681
_diffrn_reflns_theta_min 3.361
_exptl_absorpt_coefficient_mu 3.685
_exptl_absorpt_correction_T_max 0.7464
_exptl_absorpt_correction_T_min 0.5175
_exptl_absorpt_correction_type multi-scan
_exptl_absorpt_process_details
;
(<i>SADABS</i>; Krause <i>et al.</i>, 2015)
;
_exptl_crystal_colour colourless
_exptl_crystal_density_diffrn 1.567
_exptl_crystal_density_method 'not measured'
_exptl_crystal_description block
_exptl_crystal_F_000 640
_exptl_crystal_size_max 0.150
_exptl_crystal_size_mid 0.100
_exptl_crystal_size_min 0.100
_refine_diff_density_max 0.539
_refine_diff_density_min -0.801
_refine_ls_extinction_method none
_refine_ls_goodness_of_fit_ref 1.050
_refine_ls_hydrogen_treatment mixed
_refine_ls_matrix_type full
_refine_ls_number_parameters 160
_refine_ls_number_reflns 4927
_refine_ls_number_restraints 3
_refine_ls_restrained_S_all 1.050
_refine_ls_R_factor_all 0.1106
_refine_ls_R_factor_gt 0.0513
_refine_ls_shift/su_max 0.002
_refine_ls_shift/su_mean 0.000
_refine_ls_structure_factor_coef Fsqd
_refine_ls_weighting_details 'w=1/[\s^2^(Fo^2^)+(0.0378P)^2^+0.7957P] where P=(Fo^2^+2Fc^2^)/3'
_refine_ls_weighting_scheme calc
_refine_ls_wR_factor_gt 0.0879
_refine_ls_wR_factor_ref 0.1046
_reflns_number_gt 2964
_reflns_number_total 4927
_reflns_threshold_expression 'I > 2\s(I)'
_cod_data_source_file wm4095sup1.cif
_cod_data_source_block I
_cod_database_code 1550483
_shelx_space_group_comment
;
The symmetry employed for this shelxl refinement is uniquely defined
by the following loop, which should always be used as a source of
symmetry information in preference to the above space-group names.
They are only intended as comments.
;
_shelx_estimated_absorpt_t_min 0.608
_shelx_estimated_absorpt_t_max 0.710

loop_
_space_group_symop_operation_xyz
'x, y, z'
'-x+1/2, y+1/2, -z+1/2'
'-x, -y, -z'
'x-1/2, -y-1/2, z-1/2'

loop_
_atom_site_type_symbol
_atom_site_label
_atom_site_fract_x
_atom_site_fract_y
_atom_site_fract_z
_atom_site_U_iso_or_equiv
_atom_site_adp_type
_atom_site_calc_flag
_atom_site_occupancy
Rb Rb1 0.15594(3) 1.03371(3) 0.62254(2) 0.04816(10) Uani d 1
C C1 0.3793(3) 0.6083(3) 0.64453(16) 0.0424(6) Uani d 1
C C2 0.2674(3) 0.6658(3) 0.57496(16) 0.0421(6) Uani d 1
C C3 0.2814(5) 0.5932(4) 0.4905(2) 0.0764(11) Uani d 1
H H3A 0.241898 0.507568 0.497088 0.115 Uiso calc 1
H H3B 0.218825 0.635964 0.445976 0.115 Uiso calc 1
H H3C 0.392203 0.590459 0.475235 0.115 Uiso calc 1
C C4 0.0954(4) 0.6685(4) 0.6045(3) 0.0769(11) Uani d 1
H H4A 0.056836 0.582433 0.610491 0.115 Uiso calc 1
H H4B 0.092286 0.711533 0.658929 0.115 Uiso calc 1
H H4C 0.028243 0.713139 0.562860 0.115 Uiso calc 1
C C5 0.7099(3) 0.9182(3) 0.59312(15) 0.0379(5) Uani d 1
C C6 0.6303(3) 0.9805(3) 0.66890(15) 0.0368(5) Uani d 1
C C7 0.6093(4) 1.1224(3) 0.6535(2) 0.0615(8) Uani d 1
H H7A 0.713066 1.162725 0.653085 0.092 Uiso calc 1
H H7B 0.553519 1.135858 0.599030 0.092 Uiso calc 1
H H7C 0.547865 1.158700 0.698425 0.092 Uiso calc 1
C C8 0.7251(4) 0.9526(4) 0.75202(19) 0.0634(9) Uani d 1
H H8A 0.828318 0.993751 0.750896 0.095 Uiso calc 1
H H8B 0.667126 0.984611 0.799709 0.095 Uiso calc 1
H H8C 0.739760 0.861916 0.758072 0.095 Uiso calc 1
O O1 0.32554(19) 0.79284(16) 0.56594(11) 0.0390(4) Uani d 1
O O2 0.4970(2) 0.68714(18) 0.66442(12) 0.0474(5) Uani d 1
O O3 0.3631(3) 0.5045(2) 0.67894(15) 0.0624(6) Uani d 1
O O4 0.6196(2) 0.82640(19) 0.56029(11) 0.0459(4) Uani d 1
O O5 0.47576(18) 0.91984(17) 0.66951(10) 0.0372(4) Uani d 1
O O6 0.8396(2) 0.9478(2) 0.56534(13) 0.0547(5) Uani d 1
B B1 0.4744(3) 0.8096(3) 0.61421(17) 0.0365(6) Uani d 1
O O7 0.1465(4) 1.2961(3) 0.6680(2) 0.0984(10) Uani d 1
H H1 0.221(4) 1.340(4) 0.645(3) 0.118 Uiso d 1
H H2 0.108(5) 1.339(4) 0.708(2) 0.118 Uiso d 1

loop_
_atom_site_aniso_label
_atom_site_aniso_U_11
_atom_site_aniso_U_22
_atom_site_aniso_U_33
_atom_site_aniso_U_12
_atom_site_aniso_U_13
_atom_site_aniso_U_23
Rb1 0.03750(14) 0.05453(19) 0.05188(16) 0.00398(12) -0.00565(10) -0.00967(13)
C1 0.0420(13) 0.0423(16) 0.0427(13) -0.0021(12) -0.0025(10) 0.0019(12)
C2 0.0403(13) 0.0405(15) 0.0449(13) -0.0107(11) -0.0069(10) 0.0040(11)
C3 0.121(3) 0.055(2) 0.0518(18) -0.008(2) -0.0172(19) -0.0080(16)
C4 0.0384(16) 0.075(3) 0.117(3) -0.0077(16) 0.0017(17) 0.034(2)
C5 0.0289(11) 0.0460(15) 0.0384(12) -0.0019(10) -0.0009(9) 0.0065(11)
C6 0.0341(11) 0.0423(15) 0.0337(11) -0.0091(11) -0.0021(9) 0.0000(10)
C7 0.078(2) 0.0421(17) 0.0656(18) -0.0124(16) 0.0160(16) -0.0013(15)
C8 0.0521(17) 0.096(3) 0.0408(14) -0.0111(17) -0.0098(12) 0.0050(16)
O1 0.0356(9) 0.0355(10) 0.0450(9) -0.0057(7) -0.0100(7) 0.0052(7)
O2 0.0438(10) 0.0402(11) 0.0569(11) -0.0035(8) -0.0167(8) 0.0063(9)
O3 0.0730(15) 0.0468(12) 0.0664(13) -0.0106(10) -0.0102(11) 0.0177(10)
O4 0.0349(9) 0.0563(12) 0.0471(9) -0.0034(8) 0.0086(7) -0.0139(9)
O5 0.0292(8) 0.0409(10) 0.0418(9) -0.0081(7) 0.0058(7) -0.0061(7)
O6 0.0330(9) 0.0748(15) 0.0568(11) -0.0074(9) 0.0094(8) 0.0067(10)
B1 0.0296(12) 0.0405(17) 0.0392(14) -0.0011(11) -0.0005(10) 0.0008(12)
O7 0.129(3) 0.0592(17) 0.111(2) -0.0272(17) 0.0615(19) -0.0241(16)

loop_
_atom_type_symbol
_atom_type_description
_atom_type_scat_dispersion_real
_atom_type_scat_dispersion_imag
_atom_type_scat_source
C C 0.0033 0.0016 'International Tables Vol C Tables 4.2.6.8 and 6.1.1.4'
H H 0.0000 0.0000 'International Tables Vol C Tables 4.2.6.8 and 6.1.1.4'
O O 0.0106 0.0060 'International Tables Vol C Tables 4.2.6.8 and 6.1.1.4'
B B 0.0013 0.0007 'International Tables Vol C Tables 4.2.6.8 and 6.1.1.4'
Rb Rb -0.9393 2.9676 'International Tables Vol C Tables 4.2.6.8 and 6.1.1.4'

loop_
_geom_angle_atom_site_label_1
_geom_angle_atom_site_label_2
_geom_angle_atom_site_label_3
_geom_angle_site_symmetry_1
_geom_angle_site_symmetry_3
_geom_angle
O7 Rb1 O6 . 1_455 110.16(9)
O7 Rb1 O6 . 3_676 100.75(8)
O6 Rb1 O6 1_455 3_676 76.06(6)
O7 Rb1 O5 . . 111.01(9)
O6 Rb1 O5 1_455 . 138.17(6)
O6 Rb1 O5 3_676 . 103.06(5)
O7 Rb1 O1 . . 153.31(8)
O6 Rb1 O1 1_455 . 94.58(5)
O6 Rb1 O1 3_676 . 75.01(5)
O5 Rb1 O1 . . 47.09(4)
O7 Rb1 O3 . 2_556 81.04(8)
O6 Rb1 O3 1_455 2_556 101.25(6)
O6 Rb1 O3 3_676 2_556 177.14(6)
O5 Rb1 O3 . 2_556 78.24(5)
O1 Rb1 O3 . 2_556 104.41(5)
O7 Rb1 B1 . . 132.64(9)
O6 Rb1 B1 1_455 . 117.12(6)
O6 Rb1 B1 3_676 . 88.23(6)
O5 Rb1 B1 . . 23.52(5)
O1 Rb1 B1 . . 23.60(5)
O3 Rb1 B1 2_556 . 92.18(6)
O7 Rb1 C5 . 3_676 96.29(8)
O6 Rb1 C5 1_455 3_676 93.82(5)
O6 Rb1 C5 3_676 3_676 17.83(5)
O5 Rb1 C5 . 3_676 88.82(5)
O1 Rb1 C5 . 3_676 71.47(5)
O3 Rb1 C5 2_556 3_676 164.71(6)
B1 Rb1 C5 . 3_676 78.48(6)
O7 Rb1 C1 . 2_556 63.35(8)
O6 Rb1 C1 1_455 2_556 105.08(6)
O6 Rb1 C1 3_676 2_556 163.70(6)
O5 Rb1 C1 . 2_556 86.99(5)
O1 Rb1 C1 . 2_556 120.69(5)
O3 Rb1 C1 2_556 2_556 17.75(6)
B1 Rb1 C1 . 2_556 105.10(6)
C5 Rb1 C1 3_676 2_556 155.85(6)
O7 Rb1 Rb1 . 3_576 109.65(8)
O6 Rb1 Rb1 1_455 3_576 38.39(4)
O6 Rb1 Rb1 3_676 3_576 37.67(4)
O5 Rb1 Rb1 . 3_576 127.87(3)
O1 Rb1 Rb1 . 3_576 83.38(3)
O3 Rb1 Rb1 2_556 3_576 139.63(5)
B1 Rb1 Rb1 . 3_576 105.50(4)
C5 Rb1 Rb1 3_676 3_576 55.45(4)
C1 Rb1 Rb1 2_556 3_576 141.08(4)
O7 Rb1 H1 . . 14.0(5)
O6 Rb1 H1 1_455 . 118.9(8)
O6 Rb1 H1 3_676 . 92.0(7)
O5 Rb1 H1 . . 103.0(8)
O1 Rb1 H1 . . 140.3(6)
O3 Rb1 H1 2_556 . 90.2(7)
B1 Rb1 H1 . . 122.2(7)
C5 Rb1 H1 3_676 . 84.8(6)
C1 Rb1 H1 2_556 . 73.1(6)
Rb1 Rb1 H1 3_576 . 109.0(8)
O3 C1 O2 . . 123.4(2)
O3 C1 C2 . . 126.1(2)
O2 C1 C2 . . 110.5(2)
O3 C1 Rb1 . 2_546 51.18(15)
O2 C1 Rb1 . 2_546 89.28(14)
C2 C1 Rb1 . 2_546 134.79(17)
O1 C2 C4 . . 109.9(2)
O1 C2 C1 . . 103.79(19)
C4 C2 C1 . . 110.3(2)
O1 C2 C3 . . 110.0(2)
C4 C2 C3 . . 112.0(3)
C1 C2 C3 . . 110.6(3)
C2 C3 H3A . . 109.5
C2 C3 H3B . . 109.5
H3A C3 H3B . . 109.5
C2 C3 H3C . . 109.5
H3A C3 H3C . . 109.5
H3B C3 H3C . . 109.5
C2 C4 H4A . . 109.5
C2 C4 H4B . . 109.5
H4A C4 H4B . . 109.5
C2 C4 H4C . . 109.5
H4A C4 H4C . . 109.5
H4B C4 H4C . . 109.5
O6 C5 O4 . . 123.3(2)
O6 C5 C6 . . 125.7(2)
O4 C5 C6 . . 110.9(2)
O6 C5 Rb1 . 3_676 47.56(13)
O4 C5 Rb1 . 3_676 86.10(13)
C6 C5 Rb1 . 3_676 145.07(17)
O5 C6 C7 . . 109.7(2)
O5 C6 C8 . . 110.2(2)
C7 C6 C8 . . 112.2(2)
O5 C6 C5 . . 103.41(19)
C7 C6 C5 . . 110.4(2)
C8 C6 C5 . . 110.6(2)
C6 C7 H7A . . 109.5
C6 C7 H7B . . 109.5
H7A C7 H7B . . 109.5
C6 C7 H7C . . 109.5
H7A C7 H7C . . 109.5
H7B C7 H7C . . 109.5
C6 C8 H8A . . 109.5
C6 C8 H8B . . 109.5
H8A C8 H8B . . 109.5
C6 C8 H8C . . 109.5
H8A C8 H8C . . 109.5
H8B C8 H8C . . 109.5
C2 O1 B1 . . 110.61(19)
C2 O1 Rb1 . . 125.67(15)
B1 O1 Rb1 . . 98.49(15)
C1 O2 B1 . . 109.58(19)
C1 O3 Rb1 . 2_546 111.07(19)
C5 O4 B1 . . 109.10(19)
C6 O5 B1 . . 109.72(18)
C6 O5 Rb1 . . 127.82(14)
B1 O5 Rb1 . . 100.76(13)
C5 O6 Rb1 . 1_655 141.11(17)
C5 O6 Rb1 . 3_676 114.61(16)
Rb1 O6 Rb1 1_655 3_676 103.94(6)
O1 B1 O5 . . 113.5(2)
O1 B1 O4 . . 114.6(2)
O5 B1 O4 . . 104.6(2)
O1 B1 O2 . . 104.9(2)
O5 B1 O2 . . 111.8(2)
O4 B1 O2 . . 107.5(2)
O1 B1 Rb1 . . 57.91(12)
O5 B1 Rb1 . . 55.72(12)
O4 B1 Rb1 . . 123.99(16)
O2 B1 Rb1 . . 128.41(16)
Rb1 O7 H1 . . 113(3)
Rb1 O7 H2 . . 135(3)
H1 O7 H2 . . 109(3)

loop_
_geom_bond_atom_site_label_1
_geom_bond_atom_site_label_2
_geom_bond_site_symmetry_2
_geom_bond_distance
_geom_bond_publ_flag
Rb1 O7 . 2.833(3) y
Rb1 O6 1_455 2.8852(19) y
Rb1 O6 3_676 2.932(2) y
Rb1 O5 . 2.9766(17) y
Rb1 O1 . 3.0316(18) y
Rb1 O3 2_556 3.115(2) y
Rb1 B1 . 3.539(3) ?
Rb1 C5 3_676 3.612(2) ?
Rb1 C1 2_556 3.730(3) ?
Rb1 Rb1 3_576 4.5823(5) ?
Rb1 H1 . 3.27(4) ?
C1 O3 . 1.219(3) ?
C1 O2 . 1.307(3) ?
C1 C2 . 1.523(3) ?
C2 O1 . 1.421(3) ?
C2 C4 . 1.518(4) ?
C2 C3 . 1.526(4) ?
C3 H3A . 0.9600 ?
C3 H3B . 0.9600 ?
C3 H3C . 0.9600 ?
C4 H4A . 0.9600 ?
C4 H4B . 0.9600 ?
C4 H4C . 0.9600 ?
C5 O6 . 1.216(3) ?
C5 O4 . 1.309(3) ?
C5 C6 . 1.521(4) ?
C6 O5 . 1.432(3) ?
C6 C7 . 1.511(4) ?
C6 C8 . 1.516(4) ?
C7 H7A . 0.9600 ?
C7 H7B . 0.9600 ?
C7 H7C . 0.9600 ?
C8 H8A . 0.9600 ?
C8 H8B . 0.9600 ?
C8 H8C . 0.9600 ?
O1 B1 . 1.432(3) y
O2 B1 . 1.507(3) y
O4 B1 . 1.506(3) y
O5 B1 . 1.438(3) y
O7 H1 . 0.857(18) ?
O7 H2 . 0.844(18) ?

loop_
_geom_hbond_atom_site_label_D
_geom_hbond_atom_site_label_H
_geom_hbond_atom_site_label_A
_geom_hbond_site_symmetry_A
_geom_hbond_distance_DH
_geom_hbond_distance_HA
_geom_hbond_distance_DA
_geom_hbond_angle_DHA
_geom_hbond_publ_flag
O7 H2 O5 2_556 0.844(18) 2.22(2) 3.049(3) 169(5) yes
O7 H1 O3 1_565 0.86(4) 2.14(4) 2.826(4) 137(4) yes

loop_
_geom_torsion_atom_site_label_1
_geom_torsion_atom_site_label_2
_geom_torsion_atom_site_label_3
_geom_torsion_atom_site_label_4
_geom_torsion_site_symmetry_1
_geom_torsion_site_symmetry_4
_geom_torsion
O3 C1 C2 O1 . . 172.0(3)
O2 C1 C2 O1 . . -7.0(3)
Rb1 C1 C2 O1 2_546 . 103.7(2)
O3 C1 C2 C4 . . 54.3(4)
O2 C1 C2 C4 . . -124.6(3)
Rb1 C1 C2 C4 2_546 . -14.0(4)
O3 C1 C2 C3 . . -70.1(4)
O2 C1 C2 C3 . . 110.9(3)
Rb1 C1 C2 C3 2_546 . -138.4(2)
O6 C5 C6 O5 . . 174.6(2)
O4 C5 C6 O5 . . -5.3(3)
Rb1 C5 C6 O5 3_676 . 109.6(3)
O6 C5 C6 C7 . . 57.3(3)
O4 C5 C6 C7 . . -122.6(3)
Rb1 C5 C6 C7 3_676 . -7.7(4)
O6 C5 C6 C8 . . -67.4(3)
O4 C5 C6 C8 . . 112.7(2)
Rb1 C5 C6 C8 3_676 . -132.5(2)
C4 C2 O1 B1 . . 126.4(3)
C1 C2 O1 B1 . . 8.4(3)
C3 C2 O1 B1 . . -109.9(3)
C4 C2 O1 Rb1 . . 8.8(3)
C1 C2 O1 Rb1 . . -109.23(18)
C3 C2 O1 Rb1 . . 132.4(2)
O3 C1 O2 B1 . . -176.1(3)
C2 C1 O2 B1 . . 2.8(3)
Rb1 C1 O2 B1 2_546 . -135.54(17)
O2 C1 O3 Rb1 . 2_546 56.6(3)
C2 C1 O3 Rb1 . 2_546 -122.2(2)
O6 C5 O4 B1 . . 175.9(2)
C6 C5 O4 B1 . . -4.2(3)
Rb1 C5 O4 B1 3_676 . -152.81(16)
C7 C6 O5 B1 . . 130.8(2)
C8 C6 O5 B1 . . -105.2(3)
C5 C6 O5 B1 . . 13.0(2)
C7 C6 O5 Rb1 . . 8.8(3)
C8 C6 O5 Rb1 . . 132.8(2)
C5 C6 O5 Rb1 . . -108.92(18)
O4 C5 O6 Rb1 . 1_655 -143.6(2)
C6 C5 O6 Rb1 . 1_655 36.5(4)
Rb1 C5 O6 Rb1 3_676 1_655 171.8(4)
O4 C5 O6 Rb1 . 3_676 44.6(3)
C6 C5 O6 Rb1 . 3_676 -135.3(2)
C2 O1 B1 O5 . . -129.3(2)
Rb1 O1 B1 O5 . . 4.0(2)
C2 O1 B1 O4 . . 110.6(2)
Rb1 O1 B1 O4 . . -116.0(2)
C2 O1 B1 O2 . . -7.0(3)
Rb1 O1 B1 O2 . . 126.33(16)
C2 O1 B1 Rb1 . . -133.32(19)
C6 O5 B1 O1 . . -141.1(2)
Rb1 O5 B1 O1 . . -4.1(2)
C6 O5 B1 O4 . . -15.5(2)
Rb1 O5 B1 O4 . . 121.45(15)
C6 O5 B1 O2 . . 100.5(2)
Rb1 O5 B1 O2 . . -122.48(16)
C6 O5 B1 Rb1 . . -136.98(18)
C5 O4 B1 O1 . . 137.0(2)
C5 O4 B1 O5 . . 12.1(3)
C5 O4 B1 O2 . . -106.9(2)
C5 O4 B1 Rb1 . . 70.3(2)
C1 O2 B1 O1 . . 2.4(3)
C1 O2 B1 O5 . . 125.8(2)
C1 O2 B1 O4 . . -120.0(2)
C1 O2 B1 Rb1 . . 63.0(3)

_cod_database_fobs_code 1550483
